data_4344991
loop_
_publ_author_name
'Shankhari, Pritam'
'Misse, Patrick R. N.'
'Mbarki, Mohammed'
'Park, Hyounmyung'
'Fokwa, Boniface P. T.'

_publ_section_title
;
 Chemical Tuning of Magnetic Properties through Ru/Rh Substitution in
 Th7Fe3-type FeRh6-nRunB3 (n = 1-5) Series.
;
_journal_name_full 'Inorganic chemistry'
_journal_paper_doi 10.1021/acs.inorgchem.6b02341
_journal_year 2016
_chemical_formula_sum 'B3 Fe0.86 Rh5.12 Ru1.02'
_chemical_formula_weight 703.42
_chemical_name_systematic
;
 ?
;
_space_group_IT_number 186
_symmetry_cell_setting hexagonal
_symmetry_Int_Tables_number 186
_symmetry_space_group_name_Hall 'P 6c -2c'
_symmetry_space_group_name_H-M 'P 63 m c'
_atom_sites_solution_hydrogens undef
_atom_sites_solution_primary direct
_atom_sites_solution_secondary difmap
_audit_creation_method SHELXL-97
_cell_angle_alpha 90.00
_cell_angle_beta 90.00
_cell_angle_gamma 120.00
_cell_formula_units_Z 2
_cell_length_a 7.4396(11)
_cell_length_b 7.4396(11)
_cell_length_c 4.7420(7)
_cell_measurement_reflns_used 2355
_cell_measurement_temperature 293(2)
_cell_measurement_theta_max 35.53
_cell_measurement_theta_min 5.34
_cell_volume 227.30(6)
_computing_cell_refinement 'Bruker SMART'
_computing_data_collection 'Bruker SMART'
_computing_data_reduction 'Bruker SAINT'
_computing_molecular_graphics 'Diamond 3.1e (K. Brandenburg, 2007)'
_computing_publication_material 'Bruker SHELXTL'
_computing_structure_refinement 'SHELXL-97 (Sheldrick, 1997)'
_computing_structure_solution 'SHELXS-97 (Sheldrick, 1990)'
_diffrn_ambient_temperature 293(2)
_diffrn_measured_fraction_theta_full 0.996
_diffrn_measured_fraction_theta_max 0.996
_diffrn_measurement_device_type 'Brucker APEX CCD area detector'
_diffrn_measurement_method 'integretion method'
_diffrn_radiation_monochromator graphite
_diffrn_radiation_source 'fine-focus sealed tube'
_diffrn_radiation_type MoK\a
_diffrn_radiation_wavelength 0.71073
_diffrn_reflns_av_R_equivalents 0.0320
_diffrn_reflns_av_sigmaI/netI 0.0217
_diffrn_reflns_limit_h_max 8
_diffrn_reflns_limit_h_min -12
_diffrn_reflns_limit_k_max 12
_diffrn_reflns_limit_k_min -8
_diffrn_reflns_limit_l_max 7
_diffrn_reflns_limit_l_min -7
_diffrn_reflns_number 2355
_diffrn_reflns_theta_full 35.53
_diffrn_reflns_theta_max 35.53
_diffrn_reflns_theta_min 5.34
_exptl_absorpt_coefficient_mu 22.656
_exptl_absorpt_correction_T_max 0.510
_exptl_absorpt_correction_T_min 0.246
_exptl_absorpt_correction_type empirical
_exptl_absorpt_process_details 'by multipole expansion (Blessing, 1995)'
_exptl_crystal_colour silver
_exptl_crystal_density_diffrn 10.278
_exptl_crystal_density_method 'not measured'
_exptl_crystal_description Needle
_exptl_crystal_F_000 618
_exptl_crystal_size_max 0.12
_exptl_crystal_size_mid 0.05
_exptl_crystal_size_min 0.03
_refine_diff_density_max 1.074
_refine_diff_density_min -0.792
_refine_diff_density_rms 0.214
_refine_ls_abs_structure_details 'Flack H D (1983), Acta Cryst. A39, 876-881'
_refine_ls_abs_structure_Flack 0.00
_refine_ls_extinction_method none
_refine_ls_goodness_of_fit_ref 1.132
_refine_ls_hydrogen_treatment none
_refine_ls_matrix_type full
_refine_ls_number_parameters 21
_refine_ls_number_reflns 411
_refine_ls_number_restraints 1
_refine_ls_restrained_S_all 1.131
_refine_ls_R_factor_all 0.0200
_refine_ls_R_factor_gt 0.0184
_refine_ls_shift/su_max 0.001
_refine_ls_shift/su_mean 0.000
_refine_ls_structure_factor_coef Fsqd
_refine_ls_weighting_details 'calc w=1/[\s^2^(Fo^2^)+(0.0115P)^2^+0.0000P] where P=(Fo^2^+2Fc^2^)/3'
_refine_ls_weighting_scheme calc
_refine_ls_wR_factor_gt 0.0326
_refine_ls_wR_factor_ref 0.0330
_reflns_number_gt 393
_reflns_number_total 411
_reflns_threshold_expression >2\s(I)
_cod_data_source_file ic6b02341_si_001.cif
_cod_data_source_block moham87_sabs
_cod_original_sg_symbol_Hall 'P 6 c -2 c'
_cod_database_code 4344991

loop_
_symmetry_equiv_pos_as_xyz
'x, y, z'
'-y, x-y, z'
'-x+y, -x, z'
'-x, -y, z+1/2'
'y, -x+y, z+1/2'
'x-y, x, z+1/2'
'-y, -x, z'
'-x+y, y, z'
'x, x-y, z'
'y, x, z+1/2'
'x-y, -y, z+1/2'
'-x, -x+y, z+1/2'

loop_
_atom_site_label
_atom_site_type_symbol
_atom_site_fract_x
_atom_site_fract_y
_atom_site_fract_z
_atom_site_U_iso_or_equiv
_atom_site_adp_type
_atom_site_occupancy
_atom_site_symmetry_multiplicity
_atom_site_calc_flag
_atom_site_refinement_flags
RH1 Ru 0.87519(3) 0.12481(3) 0.30600(4) 0.00821(12) Uani 0.83 2 d SP
RU1 Rh 0.87519(3) 0.12481(3) 0.30600(4) 0.00821(12) Uani 0.17 2 d SP
RH2 Ru 0.54399(3) 0.45601(3) -0.01662(14) 0.00805(14) Uani 0.614(6) 2 d SP
RU2 Rh 0.54399(3) 0.45601(3) -0.01662(14) 0.00805(14) Uani 0.1229(12) 2 d SP
Fe2 Fe 0.54399(3) 0.45601(3) -0.01662(14) 0.00805(14) Uani 0.263(7) 2 d SP
RH3 Ru 0.3333 0.6667 -0.0158(2) 0.0070(2) Uani 0.775(10) 6 d SP
RU3 Rh 0.3333 0.6667 -0.0158(2) 0.0070(2) Uani 0.1550(19) 6 d SP
Fe3 Fe 0.3333 0.6667 -0.0158(2) 0.0070(2) Uani 0.070(12) 6 d SP
B B 0.1887(5) 0.8113(5) 0.2141(15) 0.0112(11) Uiso 1 2 d S

loop_
_atom_site_aniso_label
_atom_site_aniso_U_11
_atom_site_aniso_U_22
_atom_site_aniso_U_33
_atom_site_aniso_U_23
_atom_site_aniso_U_13
_atom_site_aniso_U_12
RH1 0.00739(15) 0.00739(15) 0.0096(2) -0.00008(9) 0.00008(9) 0.00354(15)
RU1 0.00739(15) 0.00739(15) 0.0096(2) -0.00008(9) 0.00008(9) 0.00354(15)
RH2 0.00785(17) 0.00785(17) 0.0085(2) 0.00057(11) -0.00057(11) 0.00397(16)
RU2 0.00785(17) 0.00785(17) 0.0085(2) 0.00057(11) -0.00057(11) 0.00397(16)
Fe2 0.00785(17) 0.00785(17) 0.0085(2) 0.00057(11) -0.00057(11) 0.00397(16)
RH3 0.0067(2) 0.0067(2) 0.0075(4) 0.000 0.000 0.00335(12)
RU3 0.0067(2) 0.0067(2) 0.0075(4) 0.000 0.000 0.00335(12)
Fe3 0.0067(2) 0.0067(2) 0.0075(4) 0.000 0.000 0.00335(12)

loop_
_atom_type_symbol
_atom_type_description
_atom_type_scat_dispersion_real
_atom_type_scat_dispersion_imag
_atom_type_scat_source
B B 0.0013 0.0007 'International Tables Vol C Tables 4.2.6.8 and 6.1.1.4'
Fe Fe 0.3463 0.8444 'International Tables Vol C Tables 4.2.6.8 and 6.1.1.4'
Ru Ru -1.2594 0.8363 'International Tables Vol C Tables 4.2.6.8 and 6.1.1.4'
Rh Rh -1.1178 0.9187 'International Tables Vol C Tables 4.2.6.8 and 6.1.1.4'

loop_
_geom_angle_atom_site_label_1
_geom_angle_atom_site_label_2
_geom_angle_atom_site_label_3
_geom_angle
_geom_angle_site_symmetry_1
_geom_angle_site_symmetry_3
B RH1 B 104.69(18) 4_665 3
B RH1 B 104.69(18) 4_665 2_765
B RH1 B 148.9(3) 3 2_765
B RH1 RH1 109.83(15) 4_665 3_765
B RH1 RH1 109.05(12) 3 3_765
B RH1 RH1 50.43(11) 2_765 3_765
B RH1 RU1 109.83(15) 4_665 3_765
B RH1 RU1 109.05(12) 3 3_765
B RH1 RU1 50.43(11) 2_765 3_765
RH1 RH1 RU1 0.000(12) 3_765 3_765
B RH1 RH1 109.83(15) 4_665 2_645
B RH1 RH1 50.43(11) 3 2_645
B RH1 RH1 109.05(12) 2_765 2_645
RH1 RH1 RH1 60.0 3_765 2_645
RU1 RH1 RH1 60.0 3_765 2_645
B RH1 RU1 109.83(15) 4_665 2_645
B RH1 RU1 50.43(11) 3 2_645
B RH1 RU1 109.05(12) 2_765 2_645
RH1 RH1 RU1 60.0 3_765 2_645
RU1 RH1 RU1 60.0 3_765 2_645
RH1 RH1 RU1 0.000(8) 2_645 2_645
B RH1 Fe2 103.76(16) 4_665 2_655
B RH1 Fe2 62.67(12) 3 2_655
B RH1 Fe2 118.98(14) 2_765 2_655
RH1 RH1 Fe2 146.364(14) 3_765 2_655
RU1 RH1 Fe2 146.364(14) 3_765 2_655
RH1 RH1 Fe2 110.046(10) 2_645 2_655
RU1 RH1 Fe2 110.046(10) 2_645 2_655
B RH1 RU2 103.76(16) 4_665 2_655
B RH1 RU2 62.67(12) 3 2_655
B RH1 RU2 118.98(14) 2_765 2_655
RH1 RH1 RU2 146.364(14) 3_765 2_655
RU1 RH1 RU2 146.364(14) 3_765 2_655
RH1 RH1 RU2 110.046(10) 2_645 2_655
RU1 RH1 RU2 110.046(10) 2_645 2_655
Fe2 RH1 RU2 0.00(3) 2_655 2_655
B RH1 RH2 103.76(16) 4_665 2_655
B RH1 RH2 62.67(12) 3 2_655
B RH1 RH2 118.98(14) 2_765 2_655
RH1 RH1 RH2 146.364(14) 3_765 2_655
RU1 RH1 RH2 146.364(14) 3_765 2_655
RH1 RH1 RH2 110.046(10) 2_645 2_655
RU1 RH1 RH2 110.046(10) 2_645 2_655
Fe2 RH1 RH2 0.00(3) 2_655 2_655
RU2 RH1 RH2 0.00(3) 2_655 2_655
B RH1 Fe2 103.76(16) 4_665 3_665
B RH1 Fe2 118.98(14) 3 3_665
B RH1 Fe2 62.67(12) 2_765 3_665
RH1 RH1 Fe2 110.046(10) 3_765 3_665
RU1 RH1 Fe2 110.046(10) 3_765 3_665
RH1 RH1 Fe2 146.364(14) 2_645 3_665
RU1 RH1 Fe2 146.364(14) 2_645 3_665
Fe2 RH1 Fe2 58.66(2) 2_655 3_665
RU2 RH1 Fe2 58.66(2) 2_655 3_665
RH2 RH1 Fe2 58.66(2) 2_655 3_665
B RH1 RU2 103.76(16) 4_665 3_665
B RH1 RU2 118.98(14) 3 3_665
B RH1 RU2 62.67(12) 2_765 3_665
RH1 RH1 RU2 110.046(10) 3_765 3_665
RU1 RH1 RU2 110.046(10) 3_765 3_665
RH1 RH1 RU2 146.364(14) 2_645 3_665
RU1 RH1 RU2 146.364(14) 2_645 3_665
Fe2 RH1 RU2 58.66(2) 2_655 3_665
RU2 RH1 RU2 58.66(2) 2_655 3_665
RH2 RH1 RU2 58.66(2) 2_655 3_665
Fe2 RH1 RU2 0.00(3) 3_665 3_665
B RH2 B 96.8(4) 6_654 5_554
B RH2 Fe2 131.58(18) 6_654 4_665
B RH2 Fe2 131.58(18) 5_554 4_665
B RH2 RU2 131.58(18) 6_654 4_665
B RH2 RU2 131.58(18) 5_554 4_665
Fe2 RH2 RU2 0.000(10) 4_665 4_665
B RH2 RH2 131.58(18) 6_654 4_665
B RH2 RH2 131.58(18) 5_554 4_665
Fe2 RH2 RH2 0.000(10) 4_665 4_665
RU2 RH2 RH2 0.000(10) 4_665 4_665
B RH2 Fe2 66.17(13) 6_654 4_664
B RH2 Fe2 66.17(13) 5_554 4_664
Fe2 RH2 Fe2 128.89(4) 4_665 4_664
RU2 RH2 Fe2 128.89(4) 4_665 4_664
RH2 RH2 Fe2 128.89(4) 4_665 4_664
B RH2 RU2 66.17(13) 6_654 4_664
B RH2 RU2 66.17(13) 5_554 4_664
Fe2 RH2 RU2 128.89(4) 4_665 4_664
RU2 RH2 RU2 128.89(4) 4_665 4_664
RH2 RH2 RU2 128.89(4) 4_665 4_664
Fe2 RH2 RU2 0.00(2) 4_664 4_664
B RH2 RH2 66.17(13) 6_654 4_664
B RH2 RH2 66.17(13) 5_554 4_664
Fe2 RH2 RH2 128.89(4) 4_665 4_664
RU2 RH2 RH2 128.89(4) 4_665 4_664
RH2 RH2 RH2 128.89(4) 4_665 4_664
Fe2 RH2 RH2 0.00(2) 4_664 4_664
RU2 RH2 RH2 0.00(2) 4_664 4_664
B RH2 B 154.81(13) 6_654 3_565
B RH2 B 89.5(3) 5_554 3_565
Fe2 RH2 B 48.33(15) 4_665 3_565
RU2 RH2 B 48.33(15) 4_665 3_565
RH2 RH2 B 48.33(15) 4_665 3_565
Fe2 RH2 B 94.74(13) 4_664 3_565
RU2 RH2 B 94.74(13) 4_664 3_565
RH2 RH2 B 94.74(13) 4_664 3_565
B RH2 B 89.5(3) 6_654 2_665
B RH2 B 154.81(13) 5_554 2_665
Fe2 RH2 B 48.33(15) 4_665 2_665
RU2 RH2 B 48.33(15) 4_665 2_665
RH2 RH2 B 48.33(15) 4_665 2_665
Fe2 RH2 B 94.74(13) 4_664 2_665
RU2 RH2 B 94.74(13) 4_664 2_665
RH2 RH2 B 94.74(13) 4_664 2_665
B RH2 B 75.3(3) 3_565 2_665
B RH2 RH3 107.56(13) 6_654 .
B RH2 RH3 107.56(13) 5_554 .
Fe2 RH2 RH3 64.36(3) 4_665 .
RU2 RH2 RH3 64.36(3) 4_665 .
RH2 RH2 RH3 64.36(3) 4_665 .
Fe2 RH2 RH3 64.53(3) 4_664 .
RU2 RH2 RH3 64.53(3) 4_664 .
RH2 RH2 RH3 64.53(3) 4_664 .
B RH2 RH3 47.51(14) 3_565 .
B RH2 RH3 47.51(14) 2_665 .
B RH3 B 96.7(2) . 3_565
B RH3 B 96.7(2) . 2_665
B RH3 B 96.7(2) 3_565 2_665
B RH3 Fe2 64.48(5) . 3_565
B RH3 Fe2 149.75(19) 3_565 3_565
B RH3 Fe2 64.48(5) 2_665 3_565
B RH3 RU2 64.48(5) . 3_565
B RH3 RU2 149.75(19) 3_565 3_565
B RH3 RU2 64.48(5) 2_665 3_565
Fe2 RH3 RU2 0.00(3) 3_565 3_565
B RH3 RH2 64.48(5) . 3_565
B RH3 RH2 149.75(19) 3_565 3_565
B RH3 RH2 64.48(5) 2_665 3_565
Fe2 RH3 RH2 0.00(3) 3_565 3_565
RU2 RH3 RH2 0.00(3) 3_565 3_565
B RH3 Fe2 64.48(5) . 2_665
B RH3 Fe2 64.48(5) 3_565 2_665
B RH3 Fe2 149.75(19) 2_665 2_665
Fe2 RH3 Fe2 120.0 3_565 2_665
RU2 RH3 Fe2 120.0 3_565 2_665
RH2 RH3 Fe2 120.0 3_565 2_665
B RH3 RU2 64.48(5) . 2_665
B RH3 RU2 64.48(5) 3_565 2_665
B RH3 RU2 149.75(19) 2_665 2_665
Fe2 RH3 RU2 120.0 3_565 2_665
RU2 RH3 RU2 120.0 3_565 2_665
RH2 RH3 RU2 120.0 3_565 2_665
Fe2 RH3 RU2 0.0 2_665 2_665
B RH3 RH2 64.48(5) . 2_665
B RH3 RH2 64.48(5) 3_565 2_665
B RH3 RH2 149.75(19) 2_665 2_665
Fe2 RH3 RH2 120.0 3_565 2_665
RU2 RH3 RH2 120.0 3_565 2_665
RH2 RH3 RH2 120.0 3_565 2_665
Fe2 RH3 RH2 0.0 2_665 2_665
RU2 RH3 RH2 0.0 2_665 2_665
B RH3 RH2 149.75(19) . .
B RH3 RH2 64.48(5) 3_565 .
B RH3 RH2 64.48(5) 2_665 .
Fe2 RH3 RH2 120.0 3_565 .
RU2 RH3 RH2 120.0 3_565 .
RH2 RH3 RH2 120.0 3_565 .
Fe2 RH3 RH2 120.0 2_665 .
RU2 RH3 RH2 120.0 2_665 .
RH2 RH3 RH2 120.0 2_665 .
RU1 B RH1 0.00(2) 4_664 4_664
RU1 B Fe2 137.66(16) 4_664 5_565
RH1 B Fe2 137.66(16) 4_664 5_565
RU1 B RU2 137.66(16) 4_664 5_565
RH1 B RU2 137.66(16) 4_664 5_565
Fe2 B RU2 0.00(4) 5_565 5_565
RU1 B RH2 137.66(16) 4_664 5_565
RH1 B RH2 137.66(16) 4_664 5_565
Fe2 B RH2 0.00(4) 5_565 5_565
RU2 B RH2 0.00(4) 5_565 5_565
RU1 B Fe2 137.66(16) 4_664 6
RH1 B Fe2 137.66(16) 4_664 6
Fe2 B Fe2 78.8(2) 5_565 6
RU2 B Fe2 78.8(2) 5_565 6
RH2 B Fe2 78.8(2) 5_565 6
RU1 B RU2 137.66(16) 4_664 6
RH1 B RU2 137.66(16) 4_664 6
Fe2 B RU2 78.8(2) 5_565 6
RU2 B RU2 78.8(2) 5_565 6
RH2 B RU2 78.8(2) 5_565 6
Fe2 B RU2 0.0 6 6
RU1 B RH2 137.66(16) 4_664 6
RH1 B RH2 137.66(16) 4_664 6
Fe2 B RH2 78.8(2) 5_565 6
RU2 B RH2 78.8(2) 5_565 6
RH2 B RH2 78.8(2) 5_565 6
Fe2 B RH2 0.0 6 6
RU2 B RH2 0.0 6 6
RU1 B RH3 82.7(2) 4_664 .
RH1 B RH3 82.7(2) 4_664 .
Fe2 B RH3 82.5(2) 5_565 .
RU2 B RH3 82.5(2) 5_565 .
RH2 B RH3 82.5(2) 5_565 .
Fe2 B RH3 82.5(2) 6 .
RU2 B RH3 82.5(2) 6 .
RH2 B RH3 82.5(2) 6 .
RU1 B RU1 83.8(2) 4_664 2
RH1 B RU1 83.8(2) 4_664 2
Fe2 B RU1 131.0(3) 5_565 2
RU2 B RU1 131.0(3) 5_565 2
RH2 B RU1 131.0(3) 5_565 2
Fe2 B RU1 81.26(13) 6 2
RU2 B RU1 81.26(13) 6 2
RH2 B RU1 81.26(13) 6 2
RH3 B RU1 138.01(15) . 2

loop_
_geom_bond_atom_site_label_1
_geom_bond_atom_site_label_2
_geom_bond_distance
_geom_bond_site_symmetry_2
RH1 B 2.103(7) 4_665
RH1 B 2.186(5) 3
RH1 B 2.186(5) 2_765
RH1 RH1 2.7856(8) 3_765
RH1 RU1 2.7856(8) 3_765
RH1 RH1 2.7856(8) 2_645
RH1 RU1 2.7856(8) 2_645
RH1 Fe2 2.7950(6) 2_655
RH1 RU2 2.7950(6) 2_655
RH1 RH2 2.7950(6) 2_655
RH1 Fe2 2.7950(6) 3_665
RH1 RU2 2.7950(6) 3_665
RH2 B 2.158(5) 6_654
RH2 B 2.158(5) 5_554
RH2 Fe2 2.6281(5) 4_665
RH2 RU2 2.6281(5) 4_665
RH2 RH2 2.6281(5) 4_665
RH2 Fe2 2.6281(5) 4_664
RH2 RU2 2.6281(5) 4_664
RH2 RH2 2.6281(5) 4_664
RH2 B 2.642(3) 3_565
RH2 B 2.642(3) 2_665
RH2 RH3 2.7145(6) .
RH3 B 2.159(7) .
RH3 B 2.159(7) 3_565
RH3 B 2.159(7) 2_665
RH3 Fe2 2.7145(6) 3_565
RH3 RU2 2.7145(6) 3_565
RH3 RH2 2.7145(6) 3_565
RH3 Fe2 2.7145(6) 2_665
RH3 RU2 2.7145(6) 2_665
RH3 RH2 2.7145(6) 2_665
B RU1 2.103(7) 4_664
B RH1 2.103(7) 4_664
B Fe2 2.158(5) 5_565
B RU2 2.158(5) 5_565
B RH2 2.158(5) 5_565
B Fe2 2.158(5) 6
B RU2 2.158(5) 6
B RH2 2.158(5) 6
B RU1 2.186(5) 2
